data_2021781
loop_
_publ_author_name
'M\"oller, Saskia'
'Drexler, Hans-Joachim'
'Heller, Detlef'

_publ_section_title
;
 Two precatalysts for application in propargylic CH activation
;
_journal_coeditor_code OV3130
_journal_issue 10
_journal_name_full 'Acta Crystallographica Section C'
_journal_page_first
;
;
_journal_paper_doi 10.1107/S205322961901163X
_journal_volume 75
_journal_year 2019
_chemical_formula_iupac '[Rh (C8 H12) (C36 H28 O P2)] B F4, C H2 Cl2'
_chemical_formula_moiety 'C44 H40 O P2 Rh +, B F4 -, C H2 Cl2'
_chemical_formula_sum 'C45 H42 B Cl2 F4 O P2 Rh'
_chemical_formula_weight 921.34
_chemical_name_systematic
;
{Bis[(2-diphenylphosphanyl)phenyl]
ether-\k^2^<i>P</i>,<i>P</i>'}[\h^4^-(<i>Z</i>,<i>Z</i>)-cycloocta-1,5-\
diene]rhodium(I) tetrafluoridoborate dichloromethane monosolvate
;
_space_group_crystal_system triclinic
_space_group_IT_number 2
_space_group_name_Hall '-P 1'
_space_group_name_H-M_alt 'P -1'
_symmetry_space_group_name_Hall '-P 1'
_symmetry_space_group_name_H-M 'P -1'
_atom_sites_solution_hydrogens geom
_atom_sites_solution_primary direct
_atom_sites_solution_secondary difmap
_audit_creation_method SHELXL-2014
_cell_angle_alpha 83.2860(10)
_cell_angle_beta 74.6950(10)
_cell_angle_gamma 72.2620(10)
_cell_formula_units_Z 2
_cell_length_a 11.3056(3)
_cell_length_b 12.8231(4)
_cell_length_c 14.6101(4)
_cell_measurement_reflns_used 9759
_cell_measurement_temperature 150(2)
_cell_measurement_theta_max 27.34
_cell_measurement_theta_min 2.16
_cell_volume 1944.29(10)
_computing_cell_refinement
;
SAINT (Bruker, 2013)
;
_computing_data_collection
;
APEX2 (Bruker, 2014)
;
_computing_data_reduction
;
SAINT (Bruker, 2013)
;
_computing_molecular_graphics
;
SHELXTL (Bruker, 2014)
;
_computing_publication_material
;
SHELXTL (Bruker, 2014) and publCIF (Westrip, 2010)
;
_computing_structure_refinement
;
SHELXL2014 (Sheldrick, 2015)
;
_computing_structure_solution
;
SHELXS97 (Sheldrick, 2008)
;
_diffrn_ambient_temperature 150(2)
_diffrn_detector_area_resol_mean 8.33
_diffrn_measured_fraction_theta_full 1.000
_diffrn_measured_fraction_theta_max 1.000
_diffrn_measurement_device_type 'Bruker APEXII CCD'
_diffrn_measurement_method '\f and \w scans'
_diffrn_radiation_monochromator graphite
_diffrn_radiation_source 'sealed tube'
_diffrn_radiation_type MoK\a
_diffrn_radiation_wavelength 0.71073
_diffrn_reflns_av_R_equivalents 0.0475
_diffrn_reflns_av_unetI/netI 0.0238
_diffrn_reflns_limit_h_max 13
_diffrn_reflns_limit_h_min -13
_diffrn_reflns_limit_k_max 15
_diffrn_reflns_limit_k_min -15
_diffrn_reflns_limit_l_max 17
_diffrn_reflns_limit_l_min -17
_diffrn_reflns_number 67143
_diffrn_reflns_theta_full 25.242
_diffrn_reflns_theta_max 25.500
_diffrn_reflns_theta_min 1.669
_exptl_absorpt_coefficient_mu 0.715
_exptl_absorpt_correction_T_max 0.996
_exptl_absorpt_correction_T_min 0.863
_exptl_absorpt_correction_type multi-scan
_exptl_absorpt_process_details
;
(SADABS; Bruker, 2014)
;
_exptl_crystal_colour orange
_exptl_crystal_density_diffrn 1.574
_exptl_crystal_description rod
_exptl_crystal_F_000 940
_exptl_crystal_size_max 0.348
_exptl_crystal_size_mid 0.154
_exptl_crystal_size_min 0.115
_refine_diff_density_max 1.529
_refine_diff_density_min -1.062
_refine_ls_extinction_method none
_refine_ls_goodness_of_fit_ref 1.084
_refine_ls_hydrogen_treatment constr
_refine_ls_matrix_type full
_refine_ls_number_parameters 533
_refine_ls_number_reflns 7240
_refine_ls_number_restraints 69
_refine_ls_restrained_S_all 1.110
_refine_ls_R_factor_all 0.0537
_refine_ls_R_factor_gt 0.0452
_refine_ls_shift/su_max 0.002
_refine_ls_shift/su_mean 0.000
_refine_ls_structure_factor_coef Fsqd
_refine_ls_weighting_details 'w=1/[\s^2^(Fo^2^)+(0.0636P)^2^+6.1906P] where P=(Fo^2^+2Fc^2^)/3'
_refine_ls_weighting_scheme calc
_refine_ls_wR_factor_gt 0.1205
_refine_ls_wR_factor_ref 0.1274
_reflns_number_gt 6334
_reflns_number_total 7240
_reflns_threshold_expression 'I > 2\s(I)'
_cod_data_source_file ov3130sup1.cif
_cod_data_source_block compII
_cod_database_code 2021781
_shelx_space_group_comment
;
The symmetry employed for this shelxl refinement is uniquely defined
by the following loop, which should always be used as a source of
symmetry information in preference to the above space-group names.
They are only intended as comments.
;
_shelx_estimated_absorpt_t_min 0.789
_shelx_estimated_absorpt_t_max 0.922
_shelxl_version_number 2.014

loop_
_space_group_symop_operation_xyz
'x, y, z'
'-x, -y, -z'

loop_
_atom_site_type_symbol
_atom_site_label
_atom_site_fract_x
_atom_site_fract_y
_atom_site_fract_z
_atom_site_U_iso_or_equiv
_atom_site_adp_type
_atom_site_calc_flag
_atom_site_occupancy
_atom_site_disorder_assembly
_atom_site_disorder_group
Rh Rh1 0.45096(3) 0.19856(2) 0.36409(2) 0.01773(11) Uani d 1 . .
P P1 0.47334(9) 0.11771(8) 0.21906(7) 0.0171(2) Uani d 1 . .
P P2 0.62749(9) 0.27166(8) 0.30918(7) 0.0176(2) Uani d 1 . .
O O1 0.7523(2) 0.0578(2) 0.23351(18) 0.0195(6) Uani d 1 . .
C C1 0.7276(3) 0.2450(3) 0.1893(3) 0.0187(8) Uani d 1 . .
C C2 0.7493(4) 0.3262(4) 0.1205(3) 0.0256(9) Uani d 1 . .
H H2 0.7140 0.4011 0.1362 0.031 Uiso calc 1 . .
C C3 0.8218(4) 0.2994(4) 0.0294(3) 0.0291(9) Uani d 1 . .
H H3 0.8356 0.3557 -0.0169 0.035 Uiso calc 1 . .
C C4 0.8739(4) 0.1911(4) 0.0060(3) 0.0288(9) Uani d 1 . .
H H4 0.9249 0.1730 -0.0562 0.035 Uiso calc 1 . .
C C5 0.8525(4) 0.1086(3) 0.0724(3) 0.0237(8) Uani d 1 . .
H H5 0.8878 0.0339 0.0563 0.028 Uiso calc 1 . .
C C6 0.7788(4) 0.1366(3) 0.1630(3) 0.0200(8) Uani d 1 . .
C C7 0.7240(4) -0.0266(3) 0.1992(3) 0.0199(8) Uani d 1 . .
C C8 0.8156(4) -0.1259(3) 0.1854(3) 0.0231(8) Uani d 1 . .
H H8 0.8930 -0.1386 0.2046 0.028 Uiso calc 1 . .
C C9 0.7941(4) -0.2073(3) 0.1433(3) 0.0283(9) Uani d 1 . .
H H9 0.8559 -0.2771 0.1344 0.034 Uiso calc 1 . .
C C10 0.6817(4) -0.1864(4) 0.1143(3) 0.0279(9) Uani d 1 . .
H H10 0.6691 -0.2401 0.0811 0.033 Uiso calc 1 . .
C C11 0.5883(4) -0.0887(3) 0.1331(3) 0.0233(8) Uani d 1 . .
H H11 0.5106 -0.0767 0.1145 0.028 Uiso calc 1 . .
C C12 0.6051(4) -0.0063(3) 0.1789(3) 0.0193(8) Uani d 1 . .
C C13 0.7450(4) 0.2369(3) 0.3825(3) 0.0205(8) Uani d 1 . .
C C14 0.8593(4) 0.1540(4) 0.3600(3) 0.0273(9) Uani d 1 . .
H H14 0.8787 0.1134 0.3049 0.033 Uiso calc 1 . .
C C15 0.9463(4) 0.1296(4) 0.4178(3) 0.0331(10) Uani d 1 . .
H H15 1.0235 0.0719 0.4023 0.040 Uiso calc 1 . .
C C16 0.9200(4) 0.1889(4) 0.4964(3) 0.0345(10) Uani d 1 . .
H H16 0.9794 0.1729 0.5351 0.041 Uiso calc 1 . .
C C17 0.8074(4) 0.2720(4) 0.5194(3) 0.0338(10) Uani d 1 . .
H H17 0.7896 0.3133 0.5738 0.041 Uiso calc 1 . .
C C18 0.7200(4) 0.2957(4) 0.4634(3) 0.0290(9) Uani d 1 . .
H H18 0.6422 0.3525 0.4804 0.035 Uiso calc 1 . .
C C19 0.5799(4) 0.4218(3) 0.3056(3) 0.0206(8) Uani d 1 . .
C C20 0.6676(4) 0.4788(4) 0.3045(3) 0.0267(9) Uani d 1 . .
H H20 0.7510 0.4396 0.3116 0.032 Uiso calc 1 . .
C C21 0.6340(5) 0.5915(4) 0.2932(3) 0.0314(10) Uani d 1 . .
H H21 0.6942 0.6297 0.2928 0.038 Uiso calc 1 . .
C C22 0.5132(5) 0.6489(4) 0.2825(3) 0.0318(10) Uani d 1 . .
H H22 0.4901 0.7266 0.2750 0.038 Uiso calc 1 . .
C C23 0.4260(4) 0.5933(4) 0.2827(3) 0.0300(9) Uani d 1 . .
H H23 0.3433 0.6329 0.2745 0.036 Uiso calc 1 . .
C C24 0.4581(4) 0.4807(3) 0.2948(3) 0.0237(8) Uani d 1 . .
H H24 0.3971 0.4432 0.2957 0.028 Uiso calc 1 . .
C C25 0.4803(4) 0.2166(3) 0.1192(3) 0.0197(8) Uani d 1 . .
C C26 0.5598(4) 0.1890(3) 0.0292(3) 0.0232(8) Uani d 1 . .
H H26 0.6132 0.1162 0.0182 0.028 Uiso calc 1 . .
C C27 0.5602(4) 0.2688(4) -0.0442(3) 0.0290(9) Uani d 1 . .
H H27 0.6161 0.2512 -0.1049 0.035 Uiso calc 1 . .
C C28 0.4788(4) 0.3739(4) -0.0282(3) 0.0308(10) Uani d 1 . .
H H28 0.4780 0.4277 -0.0787 0.037 Uiso calc 1 . .
C C29 0.3987(4) 0.4014(4) 0.0603(3) 0.0301(9) Uani d 1 . .
H H29 0.3432 0.4736 0.0706 0.036 Uiso calc 1 . .
C C30 0.4001(4) 0.3229(3) 0.1338(3) 0.0243(8) Uani d 1 . .
H H30 0.3458 0.3416 0.1949 0.029 Uiso calc 1 . .
C C31 0.3398(4) 0.0673(3) 0.2132(3) 0.0205(8) Uani d 1 . .
C C32 0.3212(4) -0.0267(3) 0.2661(3) 0.0247(9) Uani d 1 . .
H H32 0.3743 -0.0614 0.3081 0.030 Uiso calc 1 . .
C C33 0.2266(4) -0.0700(4) 0.2582(3) 0.0304(10) Uani d 1 . .
H H33 0.2156 -0.1344 0.2943 0.036 Uiso calc 1 . .
C C34 0.1480(4) -0.0198(4) 0.1981(4) 0.0353(11) Uani d 1 . .
H H34 0.0826 -0.0495 0.1932 0.042 Uiso calc 1 . .
C C35 0.1645(4) 0.0734(4) 0.1453(3) 0.0345(10) Uani d 1 . .
H H35 0.1107 0.1078 0.1037 0.041 Uiso calc 1 . .
C C36 0.2596(4) 0.1170(4) 0.1529(3) 0.0269(9) Uani d 1 . .
H H36 0.2702 0.1814 0.1167 0.032 Uiso calc 1 . .
C C37 0.3889(4) 0.3114(4) 0.4845(3) 0.0243(9) Uani d 1 . .
H H37 0.4384 0.3660 0.4754 0.029 Uiso calc 1 . .
C C38 0.4538(4) 0.2081(4) 0.5132(3) 0.0271(9) Uani d 1 . .
H H38 0.5402 0.2035 0.5216 0.033 Uiso calc 1 . .
C C39 0.3940(4) 0.1283(4) 0.5752(3) 0.0295(9) Uani d 1 . .
H H39A 0.3691 0.1510 0.6417 0.035 Uiso calc 1 . .
H H39B 0.4583 0.0555 0.5718 0.035 Uiso calc 1 . .
C C40 0.2760(4) 0.1176(4) 0.5487(3) 0.0311(10) Uani d 1 . .
H H40A 0.2641 0.0448 0.5711 0.037 Uiso calc 1 . .
H H40B 0.1992 0.1741 0.5809 0.037 Uiso calc 1 . .
C C41 0.2893(4) 0.1312(4) 0.4419(3) 0.0251(9) Uani d 1 . .
H H41 0.2868 0.0654 0.4127 0.030 Uiso calc 1 . .
C C42 0.2416(4) 0.2295(4) 0.3951(3) 0.0247(9) Uani d 1 . .
H H42 0.2105 0.2205 0.3393 0.030 Uiso calc 1 . .
C C43 0.1793(4) 0.3395(4) 0.4379(3) 0.0318(10) Uani d 1 . .
H H43A 0.0889 0.3447 0.4698 0.038 Uiso calc 1 . .
H H43B 0.1796 0.3969 0.3863 0.038 Uiso calc 1 . .
C C44 0.2452(4) 0.3622(4) 0.5102(3) 0.0319(10) Uani d 1 . .
H H44A 0.2264 0.4423 0.5142 0.038 Uiso calc 1 . .
H H44B 0.2090 0.3328 0.5737 0.038 Uiso calc 1 . .
B B1 0.0760(4) 0.6454(3) 0.2708(3) 0.0338(12) Uani d 1 . .
F F1 -0.0415(3) 0.6392(3) 0.2676(3) 0.0623(9) Uani d 1 . .
F F2 0.0927(10) 0.7438(6) 0.2437(12) 0.091(5) Uani d 0.47(2) A 1
F F3 0.0881(9) 0.6184(12) 0.3629(4) 0.068(4) Uani d 0.47(2) A 1
F F4 0.1700(5) 0.5658(10) 0.2151(9) 0.073(4) Uani d 0.47(2) A 1
F F2' 0.1176(11) 0.5802(9) 0.3418(9) 0.091(4) Uani d 0.53(2) A 2
F F3' 0.1598(8) 0.6185(16) 0.1861(7) 0.129(6) Uani d 0.53(2) A 2
F F4' 0.0652(9) 0.7528(4) 0.2872(11) 0.081(4) Uani d 0.53(2) A 2
C C45 0.0124(7) 0.4413(5) 0.1458(5) 0.0618(17) Uani d 1 . .
H H45A 0.0472 0.5006 0.1542 0.074 Uiso calc 1 . .
H H45B -0.0773 0.4750 0.1414 0.074 Uiso calc 1 . .
Cl Cl1 0.01502(15) 0.35083(15) 0.24415(12) 0.0660(4) Uani d 1 . .
Cl Cl2 0.10115(16) 0.37698(15) 0.04030(12) 0.0640(4) Uani d 1 . .

loop_
_atom_site_aniso_label
_atom_site_aniso_U_11
_atom_site_aniso_U_22
_atom_site_aniso_U_33
_atom_site_aniso_U_12
_atom_site_aniso_U_13
_atom_site_aniso_U_23
Rh1 0.01555(16) 0.02420(18) 0.01589(17) -0.00779(12) -0.00490(11) -0.00207(11)
P1 0.0158(5) 0.0208(5) 0.0173(5) -0.0072(4) -0.0060(4) -0.0009(4)
P2 0.0157(5) 0.0207(5) 0.0183(5) -0.0060(4) -0.0051(4) -0.0036(4)
O1 0.0208(13) 0.0223(14) 0.0190(13) -0.0084(11) -0.0070(11) -0.0029(11)
C1 0.0142(17) 0.027(2) 0.0187(19) -0.0089(15) -0.0058(14) -0.0032(15)
C2 0.023(2) 0.031(2) 0.027(2) -0.0112(17) -0.0079(17) -0.0039(17)
C3 0.033(2) 0.040(3) 0.022(2) -0.022(2) -0.0074(18) 0.0056(18)
C4 0.026(2) 0.041(3) 0.021(2) -0.0157(19) 0.0008(17) -0.0069(18)
C5 0.0175(19) 0.030(2) 0.025(2) -0.0077(16) -0.0032(16) -0.0082(17)
C6 0.0171(18) 0.027(2) 0.0209(19) -0.0105(16) -0.0091(15) -0.0005(16)
C7 0.0220(19) 0.023(2) 0.0173(19) -0.0107(16) -0.0043(15) -0.0001(15)
C8 0.0200(19) 0.028(2) 0.022(2) -0.0085(16) -0.0050(16) -0.0009(16)
C9 0.028(2) 0.023(2) 0.033(2) -0.0058(17) -0.0061(18) -0.0027(17)
C10 0.031(2) 0.028(2) 0.028(2) -0.0136(18) -0.0036(18) -0.0080(18)
C11 0.024(2) 0.029(2) 0.020(2) -0.0108(17) -0.0058(16) -0.0044(16)
C12 0.0184(18) 0.0219(19) 0.0182(19) -0.0070(15) -0.0047(15) 0.0010(15)
C13 0.0178(18) 0.026(2) 0.021(2) -0.0105(16) -0.0069(15) 0.0015(16)
C14 0.027(2) 0.031(2) 0.027(2) -0.0064(18) -0.0105(17) -0.0076(18)
C15 0.025(2) 0.037(3) 0.038(3) -0.0035(19) -0.0143(19) -0.007(2)
C16 0.028(2) 0.053(3) 0.031(2) -0.015(2) -0.0155(19) 0.000(2)
C17 0.029(2) 0.051(3) 0.026(2) -0.015(2) -0.0078(18) -0.010(2)
C18 0.023(2) 0.039(2) 0.026(2) -0.0076(18) -0.0061(17) -0.0077(18)
C19 0.0225(19) 0.0214(19) 0.0182(19) -0.0061(16) -0.0037(15) -0.0051(15)
C20 0.023(2) 0.029(2) 0.029(2) -0.0084(17) -0.0061(17) -0.0048(17)
C21 0.041(3) 0.030(2) 0.030(2) -0.018(2) -0.0080(19) -0.0065(18)
C22 0.046(3) 0.023(2) 0.025(2) -0.0070(19) -0.0069(19) -0.0050(17)
C23 0.031(2) 0.031(2) 0.023(2) -0.0008(18) -0.0049(17) -0.0036(17)
C24 0.025(2) 0.027(2) 0.020(2) -0.0079(17) -0.0057(16) -0.0013(16)
C25 0.0205(19) 0.023(2) 0.022(2) -0.0111(15) -0.0120(16) 0.0016(15)
C26 0.024(2) 0.029(2) 0.023(2) -0.0104(17) -0.0108(16) -0.0024(16)
C27 0.035(2) 0.041(3) 0.020(2) -0.022(2) -0.0095(18) 0.0023(18)
C28 0.042(3) 0.029(2) 0.033(2) -0.020(2) -0.021(2) 0.0100(18)
C29 0.035(2) 0.026(2) 0.036(2) -0.0123(18) -0.015(2) 0.0000(18)
C30 0.025(2) 0.028(2) 0.025(2) -0.0123(17) -0.0098(17) -0.0005(17)
C31 0.0189(18) 0.022(2) 0.0207(19) -0.0056(15) -0.0046(15) -0.0052(15)
C32 0.024(2) 0.027(2) 0.025(2) -0.0087(17) -0.0055(17) -0.0032(17)
C33 0.030(2) 0.030(2) 0.032(2) -0.0158(18) 0.0024(18) -0.0072(18)
C34 0.026(2) 0.042(3) 0.046(3) -0.018(2) -0.005(2) -0.015(2)
C35 0.026(2) 0.045(3) 0.039(3) -0.013(2) -0.015(2) -0.006(2)
C36 0.026(2) 0.028(2) 0.031(2) -0.0097(17) -0.0123(18) -0.0001(18)
C37 0.027(2) 0.033(2) 0.0152(19) -0.0127(18) -0.0007(16) -0.0087(16)
C38 0.028(2) 0.042(3) 0.018(2) -0.0164(19) -0.0074(17) -0.0050(18)
C39 0.031(2) 0.042(3) 0.018(2) -0.015(2) -0.0077(17) 0.0006(18)
C40 0.030(2) 0.042(3) 0.024(2) -0.019(2) -0.0033(18) 0.0030(19)
C41 0.021(2) 0.033(2) 0.023(2) -0.0113(17) -0.0045(16) -0.0020(17)
C42 0.0172(19) 0.035(2) 0.025(2) -0.0103(17) -0.0058(16) -0.0029(17)
C43 0.025(2) 0.036(3) 0.033(2) -0.0067(19) -0.0048(18) -0.0069(19)
C44 0.028(2) 0.035(2) 0.032(2) -0.0084(19) -0.0020(18) -0.0105(19)
B1 0.036(3) 0.037(3) 0.034(3) -0.011(2) -0.017(2) 0.000(2)
F1 0.0435(18) 0.059(2) 0.093(3) -0.0135(16) -0.0293(18) -0.0085(19)
F2 0.101(8) 0.061(7) 0.131(11) -0.048(6) -0.054(8) 0.042(6)
F3 0.116(8) 0.072(7) 0.039(5) -0.055(6) -0.022(5) -0.005(4)
F4 0.031(4) 0.074(7) 0.107(8) -0.026(4) 0.026(4) -0.046(6)
F2' 0.148(9) 0.041(5) 0.138(9) -0.044(5) -0.123(8) 0.031(5)
F3' 0.165(11) 0.193(13) 0.055(6) -0.131(9) 0.039(6) -0.044(7)
F4' 0.117(8) 0.049(5) 0.118(9) -0.036(5) -0.091(6) 0.007(4)
C45 0.069(4) 0.056(4) 0.057(4) -0.015(3) -0.008(3) -0.014(3)
Cl1 0.0485(8) 0.0719(11) 0.0640(10) -0.0032(7) -0.0115(7) 0.0083(8)
Cl2 0.0563(9) 0.0741(10) 0.0551(9) 0.0005(8) -0.0193(7) -0.0150(8)

loop_
_atom_type_symbol
_atom_type_description
_atom_type_scat_dispersion_real
_atom_type_scat_dispersion_imag
_atom_type_scat_source
C C 0.0033 0.0016 'International Tables Vol C Tables 4.2.6.8 and 6.1.1.4'
H H 0.0000 0.0000 'International Tables Vol C Tables 4.2.6.8 and 6.1.1.4'
O O 0.0106 0.0060 'International Tables Vol C Tables 4.2.6.8 and 6.1.1.4'
B B 0.0013 0.0007 'International Tables Vol C Tables 4.2.6.8 and 6.1.1.4'
F F 0.0171 0.0103 'International Tables Vol C Tables 4.2.6.8 and 6.1.1.4'
P P 0.1023 0.0942 'International Tables Vol C Tables 4.2.6.8 and 6.1.1.4'
Cl Cl 0.1484 0.1585 'International Tables Vol C Tables 4.2.6.8 and 6.1.1.4'
Rh Rh -1.1178 0.9187 'International Tables Vol C Tables 4.2.6.8 and 6.1.1.4'

loop_
_geom_angle_atom_site_label_1
_geom_angle_atom_site_label_2
_geom_angle_atom_site_label_3
_geom_angle
C38 Rh1 C42 94.41(16)
C38 Rh1 C37 36.22(16)
C42 Rh1 C37 79.76(15)
C38 Rh1 C41 78.44(15)
C42 Rh1 C41 36.35(16)
C37 Rh1 C41 85.81(15)
C38 Rh1 P2 91.28(11)
C42 Rh1 P2 147.20(12)
C37 Rh1 P2 86.14(11)
C41 Rh1 P2 169.71(11)
C38 Rh1 P1 158.62(12)
C42 Rh1 P1 89.90(11)
C37 Rh1 P1 163.98(11)
C41 Rh1 P1 93.11(11)
P2 Rh1 P1 96.39(3)
C25 P1 C31 102.70(17)
C25 P1 C12 105.69(18)
C31 P1 C12 98.00(17)
C25 P1 Rh1 111.48(13)
C31 P1 Rh1 115.73(13)
C12 P1 Rh1 120.98(13)
C1 P2 C19 100.57(18)
C1 P2 C13 103.07(17)
C19 P2 C13 102.02(18)
C1 P2 Rh1 119.61(12)
C19 P2 Rh1 112.88(13)
C13 P2 Rh1 116.18(13)
C7 O1 C6 112.7(3)
C6 C1 C2 117.8(4)
C6 C1 P2 117.8(3)
C2 C1 P2 124.3(3)
C3 C2 C1 120.9(4)
C3 C2 H2 119.5
C1 C2 H2 119.5
C4 C3 C2 120.0(4)
C4 C3 H3 120.0
C2 C3 H3 120.0
C3 C4 C5 120.4(4)
C3 C4 H4 119.8
C5 C4 H4 119.8
C4 C5 C6 118.9(4)
C4 C5 H5 120.5
C6 C5 H5 120.5
C5 C6 C1 121.9(4)
C5 C6 O1 122.1(4)
C1 C6 O1 116.0(3)
C8 C7 C12 122.7(4)
C8 C7 O1 118.4(3)
C12 C7 O1 118.8(3)
C7 C8 C9 119.3(4)
C7 C8 H8 120.4
C9 C8 H8 120.4
C8 C9 C10 119.4(4)
C8 C9 H9 120.3
C10 C9 H9 120.3
C11 C10 C9 120.4(4)
C11 C10 H10 119.8
C9 C10 H10 119.8
C10 C11 C12 121.4(4)
C10 C11 H11 119.3
C12 C11 H11 119.3
C7 C12 C11 116.3(4)
C7 C12 P1 121.6(3)
C11 C12 P1 122.0(3)
C14 C13 C18 118.2(4)
C14 C13 P2 122.3(3)
C18 C13 P2 119.5(3)
C13 C14 C15 120.7(4)
C13 C14 H14 119.7
C15 C14 H14 119.7
C16 C15 C14 120.0(4)
C16 C15 H15 120.0
C14 C15 H15 120.0
C15 C16 C17 120.0(4)
C15 C16 H16 120.0
C17 C16 H16 120.0
C16 C17 C18 120.4(4)
C16 C17 H17 119.8
C18 C17 H17 119.8
C17 C18 C13 120.7(4)
C17 C18 H18 119.6
C13 C18 H18 119.6
C24 C19 C20 118.9(4)
C24 C19 P2 119.9(3)
C20 C19 P2 121.0(3)
C21 C20 C19 120.5(4)
C21 C20 H20 119.8
C19 C20 H20 119.8
C20 C21 C22 120.1(4)
C20 C21 H21 119.9
C22 C21 H21 119.9
C21 C22 C23 119.9(4)
C21 C22 H22 120.1
C23 C22 H22 120.1
C24 C23 C22 120.5(4)
C24 C23 H23 119.8
C22 C23 H23 119.8
C23 C24 C19 120.2(4)
C23 C24 H24 119.9
C19 C24 H24 119.9
C30 C25 C26 119.6(4)
C30 C25 P1 117.7(3)
C26 C25 P1 122.6(3)
C27 C26 C25 119.6(4)
C27 C26 H26 120.2
C25 C26 H26 120.2
C28 C27 C26 119.8(4)
C28 C27 H27 120.1
C26 C27 H27 120.1
C29 C28 C27 120.9(4)
C29 C28 H28 119.6
C27 C28 H28 119.6
C28 C29 C30 119.4(4)
C28 C29 H29 120.3
C30 C29 H29 120.3
C29 C30 C25 120.7(4)
C29 C30 H30 119.7
C25 C30 H30 119.7
C36 C31 C32 118.3(4)
C36 C31 P1 121.8(3)
C32 C31 P1 119.9(3)
C33 C32 C31 120.8(4)
C33 C32 H32 119.6
C31 C32 H32 119.6
C32 C33 C34 120.2(4)
C32 C33 H33 119.9
C34 C33 H33 119.9
C35 C34 C33 119.9(4)
C35 C34 H34 120.0
C33 C34 H34 120.0
C34 C35 C36 120.0(4)
C34 C35 H35 120.0
C36 C35 H35 120.0
C35 C36 C31 120.7(4)
C35 C36 H36 119.6
C31 C36 H36 119.6
C38 C37 C44 125.9(4)
C38 C37 Rh1 70.7(2)
C44 C37 Rh1 111.9(3)
C38 C37 H37 113.5
C44 C37 H37 113.5
Rh1 C37 H37 113.5
C37 C38 C39 125.6(4)
C37 C38 Rh1 73.1(2)
C39 C38 Rh1 110.8(3)
C37 C38 H38 113.4
C39 C38 H38 113.4
Rh1 C38 H38 113.4
C38 C39 C40 113.8(4)
C38 C39 H39A 108.8
C40 C39 H39A 108.8
C38 C39 H39B 108.8
C40 C39 H39B 108.8
H39A C39 H39B 107.7
C41 C40 C39 111.5(3)
C41 C40 H40A 109.3
C39 C40 H40A 109.3
C41 C40 H40B 109.3
C39 C40 H40B 109.3
H40A C40 H40B 108.0
C42 C41 C40 124.1(4)
C42 C41 Rh1 70.5(2)
C40 C41 Rh1 113.4(3)
C42 C41 H41 113.8
C40 C41 H41 113.8
Rh1 C41 H41 113.8
C41 C42 C43 126.8(4)
C41 C42 Rh1 73.1(2)
C43 C42 Rh1 108.3(3)
C41 C42 H42 113.6
C43 C42 H42 113.6
Rh1 C42 H42 113.6
C42 C43 C44 113.6(4)
C42 C43 H43A 108.8
C44 C43 H43A 108.8
C42 C43 H43B 108.8
C44 C43 H43B 108.8
H43A C43 H43B 107.7
C37 C44 C43 112.8(4)
C37 C44 H44A 109.0
C43 C44 H44A 109.0
C37 C44 H44B 109.0
C43 C44 H44B 109.0
H44A C44 H44B 107.8
F2' B1 F3' 111.1(4)
F2 B1 F1 113.1(4)
F2' B1 F1 110.8(4)
F3' B1 F1 109.6(4)
F2 B1 F3 110.5(4)
F1 B1 F3 107.4(4)
F2 B1 F4 110.3(4)
F1 B1 F4 109.1(4)
F3 B1 F4 106.1(4)
F2' B1 F4' 108.5(4)
F3' B1 F4' 108.1(4)
F1 B1 F4' 108.6(4)
Cl1 C45 Cl2 112.3(4)
Cl1 C45 H45A 109.1
Cl2 C45 H45A 109.1
Cl1 C45 H45B 109.1
Cl2 C45 H45B 109.1
H45A C45 H45B 107.9

loop_
_geom_bond_atom_site_label_1
_geom_bond_atom_site_label_2
_geom_bond_distance
Rh1 C38 2.206(4)
Rh1 C42 2.206(4)
Rh1 C37 2.237(4)
Rh1 C41 2.239(4)
Rh1 P2 2.3715(10)
Rh1 P1 2.3872(10)
P1 C25 1.820(4)
P1 C31 1.839(4)
P1 C12 1.845(4)
P2 C1 1.823(4)
P2 C19 1.832(4)
P2 C13 1.841(4)
O1 C7 1.396(5)
O1 C6 1.396(5)
C1 C6 1.391(6)
C1 C2 1.391(6)
C2 C3 1.386(6)
C2 H2 0.9500
C3 C4 1.378(6)
C3 H3 0.9500
C4 C5 1.383(6)
C4 H4 0.9500
C5 C6 1.386(6)
C5 H5 0.9500
C7 C8 1.371(6)
C7 C12 1.394(5)
C8 C9 1.383(6)
C8 H8 0.9500
C9 C10 1.385(6)
C9 H9 0.9500
C10 C11 1.372(6)
C10 H10 0.9500
C11 C12 1.399(5)
C11 H11 0.9500
C13 C14 1.388(6)
C13 C18 1.396(6)
C14 C15 1.402(6)
C14 H14 0.9500
C15 C16 1.368(7)
C15 H15 0.9500
C16 C17 1.379(7)
C16 H16 0.9500
C17 C18 1.386(6)
C17 H17 0.9500
C18 H18 0.9500
C19 C24 1.395(6)
C19 C20 1.396(6)
C20 C21 1.380(6)
C20 H20 0.9500
C21 C22 1.380(7)
C21 H21 0.9500
C22 C23 1.381(7)
C22 H22 0.9500
C23 C24 1.380(6)
C23 H23 0.9500
C24 H24 0.9500
C25 C30 1.391(6)
C25 C26 1.397(6)
C26 C27 1.393(6)
C26 H26 0.9500
C27 C28 1.387(7)
C27 H27 0.9500
C28 C29 1.382(7)
C28 H28 0.9500
C29 C30 1.384(6)
C29 H29 0.9500
C30 H30 0.9500
C31 C36 1.393(6)
C31 C32 1.395(6)
C32 C33 1.380(6)
C32 H32 0.9500
C33 C34 1.380(7)
C33 H33 0.9500
C34 C35 1.380(7)
C34 H34 0.9500
C35 C36 1.388(6)
C35 H35 0.9500
C36 H36 0.9500
C37 C38 1.381(6)
C37 C44 1.515(6)
C37 H37 1.0000
C38 C39 1.486(6)
C38 H38 1.0000
C39 C40 1.531(6)
C39 H39A 0.9900
C39 H39B 0.9900
C40 C41 1.522(6)
C40 H40A 0.9900
C40 H40B 0.9900
C41 C42 1.387(6)
C41 H41 1.0000
C42 C43 1.499(6)
C42 H42 1.0000
C43 C44 1.541(6)
C43 H43A 0.9900
C43 H43B 0.9900
C44 H44A 0.9900
C44 H44B 0.9900
B1 F2 1.333(5)
B1 F2' 1.346(5)
B1 F3' 1.353(5)
B1 F1 1.367(4)
B1 F3 1.380(5)
B1 F4 1.381(5)
B1 F4' 1.389(5)
C45 Cl1 1.739(7)
C45 Cl2 1.743(6)
C45 H45A 0.9900
C45 H45B 0.9900

_cod_database_fobs_code 2021781
